data_1555451
loop_
_publ_author_name
'Zhou, Min'
'Li, Xing-Ren'
'Tang, Jian-Wei'
'Liu, Yang'
'Li, Xiao-Nian'
'Wu, Bin'
'Qin, Hong-Bo'
'Du, Xue'
'Li, Li-Mei'
'Wang, Wei-Guang'
'Pu, Jian-Xin'
'Sun, Han-Dong'

_publ_section_title
;
 Scopariusicides, Novel Unsymmetrical Cyclobutanes: Structural Elucidation
 and Concise Synthesis by a Combination of Intermolecular [2 + 2]
 Cycloaddition and C-H Functionalization.
;
_journal_issue 24
_journal_name_full 'Organic letters'
_journal_page_first 6062
_journal_page_last 6065
_journal_paper_doi 10.1021/acs.orglett.5b03079
_journal_volume 17
_journal_year 2015
_chemical_absolute_configuration rm
_chemical_formula_moiety 'C24 H36 O4'
_chemical_formula_sum 'C24 H36 O4'
_chemical_formula_weight 388.53
_space_group_IT_number 5
_space_group_name_Hall 'C 2y'
_space_group_name_H-M_alt 'C 1 2 1'
_symmetry_cell_setting monoclinic
_symmetry_space_group_name_Hall 'C 2y'
_symmetry_space_group_name_H-M 'C 1 2 1'
_atom_sites_solution_hydrogens geom
_atom_sites_solution_primary direct
_atom_sites_solution_secondary difmap
_audit_creation_method SHELXL-97
_cell_angle_alpha 90.00
_cell_angle_beta 104.026(2)
_cell_angle_gamma 90.00
_cell_formula_units_Z 8
_cell_length_a 31.775(5)
_cell_length_b 7.2610(11)
_cell_length_c 19.184(3)
_cell_measurement_reflns_used 9341
_cell_measurement_temperature 100(2)
_cell_measurement_theta_max 30.02
_cell_measurement_theta_min 2.60
_cell_volume 4294.1(12)
_computing_cell_refinement 'Bruker SAINT'
_computing_data_collection 'Bruker APEX2'
_computing_data_reduction 'Bruker SAINT'
_computing_molecular_graphics 'Bruker SHELXTL'
_computing_publication_material 'Bruker SHELXTL'
_computing_structure_refinement 'SHELXL-97 (Sheldrick, 2008)'
_computing_structure_solution 'SHELXS-97 (Sheldrick, 2008)'
_diffrn_ambient_temperature 100(2)
_diffrn_measured_fraction_theta_full 0.946
_diffrn_measured_fraction_theta_max 0.946
_diffrn_measurement_device_type 'Bruker APEX-II CCD'
_diffrn_measurement_method '\f and \w scans'
_diffrn_radiation_monochromator graphite
_diffrn_radiation_source 'fine-focus sealed tube'
_diffrn_radiation_type MoK\a
_diffrn_radiation_wavelength 0.71073
_diffrn_reflns_av_R_equivalents 0.0501
_diffrn_reflns_av_sigmaI/netI 0.0751
_diffrn_reflns_limit_h_max 44
_diffrn_reflns_limit_h_min -44
_diffrn_reflns_limit_k_max 10
_diffrn_reflns_limit_k_min -10
_diffrn_reflns_limit_l_max 25
_diffrn_reflns_limit_l_min -27
_diffrn_reflns_number 22283
_diffrn_reflns_theta_full 30.06
_diffrn_reflns_theta_max 30.06
_diffrn_reflns_theta_min 1.32
_exptl_absorpt_coefficient_mu 0.080
_exptl_absorpt_correction_T_max 0.9936
_exptl_absorpt_correction_T_min 0.8809
_exptl_absorpt_correction_type multi-scan
_exptl_absorpt_process_details sadabs
_exptl_crystal_colour colourless
_exptl_crystal_density_diffrn 1.202
_exptl_crystal_density_method 'not measured'
_exptl_crystal_description sheet
_exptl_crystal_F_000 1696
_exptl_crystal_size_max 1.63
_exptl_crystal_size_mid 0.42
_exptl_crystal_size_min 0.08
_refine_diff_density_max 0.430
_refine_diff_density_min -0.312
_refine_diff_density_rms 0.079
_refine_ls_abs_structure_details 'Flack H D (1983), Acta Cryst. A39, 876-881'
_refine_ls_abs_structure_Flack 0.0(12)
_refine_ls_extinction_method none
_refine_ls_goodness_of_fit_ref 1.101
_refine_ls_hydrogen_treatment constr
_refine_ls_matrix_type full
_refine_ls_number_parameters 515
_refine_ls_number_reflns 11041
_refine_ls_number_restraints 1
_refine_ls_restrained_S_all 1.101
_refine_ls_R_factor_all 0.0770
_refine_ls_R_factor_gt 0.0668
_refine_ls_shift/su_max 0.000
_refine_ls_shift/su_mean 0.000
_refine_ls_structure_factor_coef Fsqd
_refine_ls_weighting_details 'calc w=1/[\s^2^(Fo^2^)+(0.0837P)^2^+7.4731P] where P=(Fo^2^+2Fc^2^)/3'
_refine_ls_weighting_scheme calc
_refine_ls_wR_factor_gt 0.1888
_refine_ls_wR_factor_ref 0.1942
_reflns_number_gt 9591
_reflns_number_total 11041
_reflns_threshold_expression >2sigma(I)
_cod_data_source_file ol5b03079_si_004.cif
_cod_data_source_block mo_scgfy42c_0m
_cod_depositor_comments
;
The following automatic conversions were performed:

data item '_symmetry_cell_setting' value 'Monoclinic' was changed to
'monoclinic' in accordance with the
/home/saulius/struct/COD-crude-data/automatic-downloads/DataCite-retrospective/ACS/depositions/lib/dictionaries/cif_core.dic
dictionary named 'cif_core.dic' version 2.4.2 last updated on
2011-04-26.

Automatic conversion script
Id: cif_fix_values 6909 2019-04-08 15:41:33Z antanas 
;
_cod_original_sg_symbol_H-M 'C 2'
_cod_database_code 1555451

loop_
_symmetry_equiv_pos_as_xyz
'x, y, z'
'-x, y, -z'
'x+1/2, y+1/2, z'
'-x+1/2, y+1/2, -z'

loop_
_atom_site_label
_atom_site_type_symbol
_atom_site_fract_x
_atom_site_fract_y
_atom_site_fract_z
_atom_site_U_iso_or_equiv
_atom_site_adp_type
_atom_site_occupancy
_atom_site_symmetry_multiplicity
_atom_site_calc_flag
_atom_site_refinement_flags
O1'' O -0.01231(8) 1.1037(4) 0.07427(14) 0.0313(5) Uani 1 1 d .
O9' O -0.04554(9) 0.8345(4) 0.04998(19) 0.0503(8) Uani 1 1 d .
O15 O 0.06601(9) 1.0619(3) 0.25759(12) 0.0280(5) Uani 1 1 d .
O11 O 0.07577(7) 0.8058(3) 0.32101(10) 0.0168(4) Uani 1 1 d .
O1C O 0.34820(9) 0.5280(4) -0.13099(13) 0.0363(6) Uani 1 1 d .
O11A O 0.29837(6) 0.3336(3) 0.07579(11) 0.0183(4) Uani 1 1 d .
O9B O 0.34861(12) 0.2482(5) -0.18103(14) 0.0479(8) Uani 1 1 d .
O15A O 0.27113(7) 0.4660(3) -0.02816(12) 0.0237(5) Uani 1 1 d .
C18 C 0.21978(10) 0.1237(5) 0.38458(17) 0.0236(6) Uani 1 1 d .
H18A H 0.2438 0.1059 0.3639 0.028 Uiso 1 1 calc R
H18B H 0.2028 0.0213 0.3922 0.028 Uiso 1 1 calc R
C4 C 0.20991(9) 0.2915(4) 0.40278(15) 0.0192(6) Uani 1 1 d .
C5 C 0.17083(9) 0.3387(4) 0.43354(14) 0.0166(5) Uani 1 1 d .
C10 C 0.14144(9) 0.4735(4) 0.37802(14) 0.0144(5) Uani 1 1 d .
H10 H 0.1348 0.4057 0.3313 0.017 Uiso 1 1 calc R
C9 C 0.09611(9) 0.5210(4) 0.39235(14) 0.0141(5) Uani 1 1 d .
C11 C 0.06598(9) 0.6071(4) 0.32372(14) 0.0139(5) Uani 1 1 d .
H11 H 0.0355 0.5964 0.3289 0.017 Uiso 1 1 calc R
C12 C 0.06697(9) 0.5239(4) 0.25088(14) 0.0142(5) Uani 1 1 d .
H12A H 0.0661 0.3878 0.2532 0.017 Uiso 1 1 calc R
H12B H 0.0939 0.5606 0.2372 0.017 Uiso 1 1 calc R
C13 C 0.02710(9) 0.5966(4) 0.19558(15) 0.0172(5) Uani 1 1 d .
C7' C 0.03356(10) 0.6357(4) 0.11874(15) 0.0201(6) Uani 1 1 d .
H7'1 H 0.0630 0.6050 0.1136 0.024 Uiso 1 1 calc R
H7'2 H 0.0112 0.5779 0.0799 0.024 Uiso 1 1 calc R
C8' C 0.02647(9) 0.8425(5) 0.12711(14) 0.0186(5) Uani 1 1 d .
H8' H 0.0528 0.9168 0.1262 0.022 Uiso 1 1 calc R
C9' C -0.01414(10) 0.9216(5) 0.07904(15) 0.0221(6) Uani 1 1 d .
C1'' C -0.05123(13) 1.1934(6) 0.0321(2) 0.0358(9) Uani 1 1 d .
H1'1 H -0.0585 1.1428 -0.0167 0.054 Uiso 1 1 calc R
H1'2 H -0.0460 1.3261 0.0301 0.054 Uiso 1 1 calc R
H1'3 H -0.0754 1.1717 0.0547 0.054 Uiso 1 1 calc R
C14 C 0.02167(9) 0.8074(4) 0.20563(14) 0.0163(5) Uani 1 1 d .
H14 H -0.0082 0.8383 0.2105 0.020 Uiso 1 1 calc R
C15 C 0.05616(10) 0.9028(4) 0.26255(15) 0.0183(5) Uani 1 1 d .
C20 C 0.09877(10) 0.6588(4) 0.45435(15) 0.0191(6) Uani 1 1 d .
H20A H 0.1175 0.7622 0.4487 0.029 Uiso 1 1 calc R
H20B H 0.1109 0.5971 0.5003 0.029 Uiso 1 1 calc R
H20C H 0.0697 0.7048 0.4535 0.029 Uiso 1 1 calc R
C1 C 0.16752(9) 0.6448(4) 0.36557(16) 0.0181(5) Uani 1 1 d .
H1A H 0.1487 0.7256 0.3295 0.022 Uiso 1 1 calc R
H1B H 0.1765 0.7148 0.4110 0.022 Uiso 1 1 calc R
C2 C 0.20776(10) 0.5928(5) 0.33943(17) 0.0222(6) Uani 1 1 d .
H2A H 0.2246 0.7054 0.3356 0.027 Uiso 1 1 calc R
H2B H 0.1987 0.5370 0.2910 0.027 Uiso 1 1 calc R
C3 C 0.23661(10) 0.4561(5) 0.39093(17) 0.0238(6) Uani 1 1 d .
H3A H 0.2607 0.4149 0.3703 0.029 Uiso 1 1 calc R
H3B H 0.2492 0.5172 0.4374 0.029 Uiso 1 1 calc R
C6 C 0.14397(10) 0.1658(4) 0.43967(16) 0.0185(5) Uani 1 1 d .
H6A H 0.1371 0.1003 0.3930 0.022 Uiso 1 1 calc R
H6B H 0.1615 0.0821 0.4761 0.022 Uiso 1 1 calc R
C7 C 0.10188(10) 0.2121(4) 0.46056(16) 0.0205(6) Uani 1 1 d .
H7A H 0.1088 0.2723 0.5083 0.025 Uiso 1 1 calc R
H7B H 0.0860 0.0967 0.4645 0.025 Uiso 1 1 calc R
C8 C 0.07255(9) 0.3399(4) 0.40578(14) 0.0156(5) Uani 1 1 d .
H8 H 0.0647 0.2718 0.3591 0.019 Uiso 1 1 calc R
C17 C 0.03006(11) 0.3694(5) 0.43003(18) 0.0244(6) Uani 1 1 d .
H17A H 0.0162 0.2501 0.4332 0.037 Uiso 1 1 calc R
H17B H 0.0104 0.4475 0.3950 0.037 Uiso 1 1 calc R
H17C H 0.0366 0.4294 0.4772 0.037 Uiso 1 1 calc R
C19 C 0.18881(11) 0.4198(5) 0.50955(15) 0.0226(6) Uani 1 1 d .
H19A H 0.2123 0.3415 0.5363 0.034 Uiso 1 1 calc R
H19B H 0.1656 0.4250 0.5350 0.034 Uiso 1 1 calc R
H19C H 0.1999 0.5443 0.5055 0.034 Uiso 1 1 calc R
C16 C -0.01356(10) 0.4854(5) 0.19601(18) 0.0235(6) Uani 1 1 d .
H16A H -0.0092 0.3569 0.1838 0.035 Uiso 1 1 calc R
H16B H -0.0383 0.5368 0.1606 0.035 Uiso 1 1 calc R
H16C H -0.0193 0.4911 0.2439 0.035 Uiso 1 1 calc R
C1C C 0.34045(15) 0.6111(7) -0.2016(2) 0.0444(11) Uani 1 1 d .
H1C1 H 0.3667 0.6015 -0.2195 0.067 Uiso 1 1 calc R
H1C2 H 0.3328 0.7411 -0.1985 0.067 Uiso 1 1 calc R
H1C3 H 0.3166 0.5468 -0.2345 0.067 Uiso 1 1 calc R
C9B C 0.35034(10) 0.3436(6) -0.12883(17) 0.0285(7) Uani 1 1 d .
C8B C 0.35532(10) 0.2729(5) -0.05338(16) 0.0211(6) Uani 1 1 d .
H8B H 0.3700 0.3670 -0.0176 0.025 Uiso 1 1 calc R
C14A C 0.31334(10) 0.1979(5) -0.03305(15) 0.0198(6) Uani 1 1 d .
H14A H 0.2925 0.1462 -0.0762 0.024 Uiso 1 1 calc R
C15A C 0.29165(9) 0.3408(4) 0.00352(15) 0.0184(5) Uani 1 1 d .
C11A C 0.31804(9) 0.1707(4) 0.11616(15) 0.0150(5) Uani 1 1 d .
H11A H 0.2962 0.0691 0.1049 0.018 Uiso 1 1 calc R
C9A C 0.32584(9) 0.2136(4) 0.19815(15) 0.0154(5) Uani 1 1 d .
C10A C 0.36905(8) 0.3249(4) 0.22551(14) 0.0150(5) Uani 1 1 d .
H10A H 0.3912 0.2554 0.2068 0.018 Uiso 1 1 calc R
C5A C 0.38817(9) 0.3332(4) 0.30924(14) 0.0184(5) Uani 1 1 d .
C4A C 0.43285(10) 0.4246(4) 0.32235(15) 0.0197(6) Uani 1 1 d .
C18A C 0.46917(10) 0.3525(5) 0.36325(17) 0.0257(6) Uani 1 1 d .
H18C H 0.4958 0.4173 0.3698 0.031 Uiso 1 1 calc R
H18D H 0.4684 0.2365 0.3858 0.031 Uiso 1 1 calc R
C13A C 0.34180(9) 0.0422(4) 0.01098(15) 0.0180(5) Uani 1 1 d .
C16A C 0.32406(10) -0.1517(5) 0.00560(18) 0.0227(6) Uani 1 1 d .
H16D H 0.3478 -0.2385 0.0241 0.034 Uiso 1 1 calc R
H16E H 0.3106 -0.1805 -0.0448 0.034 Uiso 1 1 calc R
H16F H 0.3024 -0.1618 0.0340 0.034 Uiso 1 1 calc R
C7B C 0.37583(10) 0.0809(4) -0.03358(16) 0.0206(6) Uani 1 1 d .
H7B1 H 0.4061 0.0855 -0.0043 0.025 Uiso 1 1 calc R
H7B2 H 0.3733 -0.0021 -0.0754 0.025 Uiso 1 1 calc R
C12A C 0.35718(9) 0.1107(4) 0.08852(14) 0.0160(5) Uani 1 1 d .
H12C H 0.3730 0.0111 0.1193 0.019 Uiso 1 1 calc R
H12D H 0.3773 0.2159 0.0905 0.019 Uiso 1 1 calc R
C8A C 0.32946(9) 0.0217(4) 0.23585(15) 0.0164(5) Uani 1 1 d .
H8A H 0.3505 -0.0525 0.2164 0.020 Uiso 1 1 calc R
C17A C 0.28708(11) -0.0904(5) 0.22209(18) 0.0247(6) Uani 1 1 d .
H17D H 0.2930 -0.2119 0.2445 0.037 Uiso 1 1 calc R
H17E H 0.2753 -0.1050 0.1702 0.037 Uiso 1 1 calc R
H17F H 0.2659 -0.0254 0.2428 0.037 Uiso 1 1 calc R
C7A C 0.34796(10) 0.0350(5) 0.31727(16) 0.0232(6) Uani 1 1 d .
H7A1 H 0.3270 0.1008 0.3389 0.028 Uiso 1 1 calc R
H7A2 H 0.3517 -0.0907 0.3378 0.028 Uiso 1 1 calc R
C6A C 0.39149(10) 0.1355(5) 0.33712(15) 0.0218(6) Uani 1 1 d .
H6A1 H 0.4023 0.1368 0.3901 0.026 Uiso 1 1 calc R
H6A2 H 0.4128 0.0674 0.3169 0.026 Uiso 1 1 calc R
C1A C 0.36802(9) 0.5183(4) 0.19173(16) 0.0183(5) Uani 1 1 d .
H1A1 H 0.3560 0.5094 0.1392 0.022 Uiso 1 1 calc R
H1A2 H 0.3487 0.5993 0.2116 0.022 Uiso 1 1 calc R
C2A C 0.41307(9) 0.6026(4) 0.20667(16) 0.0201(6) Uani 1 1 d .
H2A1 H 0.4110 0.7292 0.1870 0.024 Uiso 1 1 calc R
H2A2 H 0.4313 0.5295 0.1818 0.024 Uiso 1 1 calc R
C3A C 0.43464(11) 0.6089(5) 0.28694(18) 0.0258(6) Uani 1 1 d .
H3A1 H 0.4653 0.6468 0.2938 0.031 Uiso 1 1 calc R
H3A2 H 0.4199 0.7021 0.3102 0.031 Uiso 1 1 calc R
C19A C 0.36148(11) 0.4503(5) 0.35071(17) 0.0248(6) Uani 1 1 d .
H19D H 0.3350 0.3839 0.3528 0.037 Uiso 1 1 calc R
H19E H 0.3538 0.5681 0.3260 0.037 Uiso 1 1 calc R
H19F H 0.3788 0.4730 0.3996 0.037 Uiso 1 1 calc R
C20A C 0.28498(9) 0.3170(4) 0.20891(16) 0.0195(6) Uani 1 1 d .
H20D H 0.2589 0.2625 0.1777 0.029 Uiso 1 1 calc R
H20E H 0.2868 0.4472 0.1966 0.029 Uiso 1 1 calc R
H20F H 0.2835 0.3063 0.2592 0.029 Uiso 1 1 calc R

loop_
_atom_site_aniso_label
_atom_site_aniso_U_11
_atom_site_aniso_U_22
_atom_site_aniso_U_33
_atom_site_aniso_U_23
_atom_site_aniso_U_13
_atom_site_aniso_U_12
O1'' 0.0237(11) 0.0250(13) 0.0371(13) 0.0036(10) -0.0084(10) 0.0054(10)
O9' 0.0340(14) 0.0282(15) 0.070(2) 0.0061(15) -0.0243(14) -0.0070(13)
O15 0.0460(14) 0.0129(11) 0.0217(11) -0.0009(8) 0.0016(10) -0.0022(10)
O11 0.0225(10) 0.0111(10) 0.0153(9) -0.0013(7) 0.0020(7) 0.0002(8)
O1C 0.0495(16) 0.0372(15) 0.0243(12) 0.0099(11) 0.0128(11) 0.0108(13)
O11A 0.0183(9) 0.0163(10) 0.0188(9) -0.0001(8) 0.0015(7) 0.0031(8)
O9B 0.070(2) 0.057(2) 0.0179(12) -0.0034(12) 0.0131(13) 0.0077(16)
O15A 0.0205(10) 0.0243(12) 0.0235(11) 0.0048(9) 0.0003(8) 0.0021(9)
C18 0.0234(14) 0.0245(16) 0.0227(14) 0.0020(12) 0.0051(12) 0.0060(12)
C4 0.0157(12) 0.0236(15) 0.0156(12) -0.0006(11) -0.0016(10) 0.0025(11)
C5 0.0175(12) 0.0187(13) 0.0121(11) 0.0008(10) 0.0008(9) 0.0001(11)
C10 0.0191(12) 0.0112(12) 0.0132(11) -0.0008(9) 0.0045(10) -0.0001(10)
C9 0.0189(12) 0.0122(12) 0.0118(11) -0.0005(9) 0.0047(9) 0.0000(10)
C11 0.0169(12) 0.0086(12) 0.0163(12) 0.0000(9) 0.0040(10) -0.0010(10)
C12 0.0180(12) 0.0103(12) 0.0140(11) -0.0011(9) 0.0033(10) -0.0009(10)
C13 0.0172(12) 0.0176(13) 0.0163(12) 0.0016(10) 0.0032(10) 0.0005(11)
C7' 0.0276(14) 0.0191(15) 0.0137(12) 0.0000(10) 0.0055(11) 0.0025(12)
C8' 0.0205(13) 0.0202(14) 0.0137(12) 0.0019(11) 0.0016(10) 0.0003(11)
C9' 0.0240(14) 0.0278(16) 0.0130(12) 0.0017(11) 0.0016(11) 0.0025(12)
C1'' 0.0341(19) 0.033(2) 0.0319(18) 0.0010(15) -0.0080(15) 0.0135(16)
C14 0.0165(12) 0.0153(14) 0.0165(12) 0.0016(10) 0.0027(10) 0.0024(10)
C15 0.0221(13) 0.0168(14) 0.0159(12) -0.0012(10) 0.0047(11) 0.0057(11)
C20 0.0257(14) 0.0183(14) 0.0134(12) -0.0018(10) 0.0052(11) -0.0006(11)
C1 0.0189(13) 0.0140(13) 0.0214(13) -0.0013(10) 0.0046(11) -0.0039(10)
C2 0.0214(14) 0.0225(15) 0.0253(15) 0.0018(12) 0.0110(12) -0.0035(12)
C3 0.0195(14) 0.0249(16) 0.0263(15) -0.0020(12) 0.0041(12) -0.0013(12)
C6 0.0201(13) 0.0157(14) 0.0178(13) 0.0033(10) 0.0008(10) 0.0011(10)
C7 0.0245(15) 0.0195(14) 0.0182(13) 0.0042(11) 0.0067(11) -0.0010(12)
C8 0.0168(12) 0.0144(12) 0.0160(12) 0.0023(10) 0.0050(10) -0.0001(10)
C17 0.0263(15) 0.0232(16) 0.0281(16) 0.0052(12) 0.0156(13) 0.0003(12)
C19 0.0258(15) 0.0247(16) 0.0137(12) -0.0016(11) -0.0024(11) -0.0008(12)
C16 0.0196(14) 0.0226(16) 0.0273(15) -0.0031(12) 0.0034(12) -0.0034(12)
C1C 0.049(2) 0.056(3) 0.0323(19) 0.0198(19) 0.0185(17) 0.020(2)
C9B 0.0226(14) 0.041(2) 0.0209(14) 0.0006(14) 0.0036(12) 0.0037(15)
C8B 0.0206(14) 0.0241(15) 0.0171(13) -0.0011(11) 0.0018(11) 0.0027(12)
C14A 0.0181(13) 0.0273(16) 0.0128(12) -0.0020(11) 0.0013(10) 0.0000(11)
C15A 0.0148(12) 0.0187(14) 0.0210(13) -0.0035(11) 0.0029(10) -0.0023(11)
C11A 0.0158(12) 0.0125(13) 0.0161(12) -0.0014(9) 0.0029(10) 0.0030(10)
C9A 0.0158(12) 0.0144(13) 0.0167(12) -0.0015(10) 0.0056(10) -0.0001(10)
C10A 0.0149(11) 0.0144(13) 0.0147(11) -0.0016(10) 0.0016(9) 0.0004(10)
C5A 0.0195(12) 0.0208(14) 0.0149(12) -0.0039(11) 0.0042(10) 0.0030(11)
C4A 0.0215(14) 0.0217(15) 0.0150(12) -0.0043(11) 0.0031(11) -0.0020(11)
C18A 0.0221(14) 0.0292(17) 0.0245(15) -0.0028(13) 0.0033(12) 0.0016(13)
C13A 0.0161(12) 0.0188(14) 0.0186(13) -0.0043(10) 0.0032(10) -0.0024(11)
C16A 0.0215(14) 0.0181(14) 0.0303(15) -0.0060(12) 0.0096(12) -0.0023(12)
C7B 0.0229(14) 0.0236(15) 0.0160(13) -0.0030(11) 0.0064(11) 0.0003(12)
C12A 0.0155(12) 0.0177(14) 0.0143(12) -0.0025(10) 0.0029(10) -0.0007(10)
C8A 0.0198(13) 0.0152(13) 0.0157(12) 0.0014(10) 0.0068(10) 0.0024(11)
C17A 0.0295(16) 0.0193(15) 0.0277(15) 0.0013(12) 0.0117(13) -0.0050(12)
C7A 0.0298(15) 0.0234(16) 0.0181(13) 0.0045(11) 0.0092(12) 0.0031(13)
C6A 0.0288(15) 0.0228(16) 0.0140(12) 0.0043(11) 0.0057(11) 0.0010(12)
C1A 0.0153(12) 0.0131(13) 0.0248(14) 0.0013(11) 0.0017(10) -0.0023(10)
C2A 0.0167(13) 0.0177(14) 0.0245(14) 0.0031(11) 0.0023(11) -0.0003(11)
C3A 0.0228(14) 0.0249(16) 0.0269(15) -0.0030(13) 0.0003(12) -0.0050(13)
C19A 0.0261(15) 0.0278(17) 0.0228(14) -0.0087(13) 0.0101(12) 0.0002(13)
C20A 0.0190(13) 0.0183(15) 0.0229(13) -0.0019(11) 0.0082(11) 0.0008(11)

loop_
_atom_type_symbol
_atom_type_description
_atom_type_scat_dispersion_real
_atom_type_scat_dispersion_imag
_atom_type_scat_source
C C 0.0033 0.0016 'International Tables Vol C Tables 4.2.6.8 and 6.1.1.4'
H H 0.0000 0.0000 'International Tables Vol C Tables 4.2.6.8 and 6.1.1.4'
O O 0.0106 0.0060 'International Tables Vol C Tables 4.2.6.8 and 6.1.1.4'

loop_
_geom_angle_atom_site_label_1
_geom_angle_atom_site_label_2
_geom_angle_atom_site_label_3
_geom_angle
C9' O1'' C1'' 116.0(3)
C15 O11 C11 118.8(2)
C9B O1C C1C 116.2(3)
C15A O11A C11A 120.9(2)
C4 C18 H18A 120.0
C4 C18 H18B 120.0
H18A C18 H18B 120.0
C18 C4 C3 120.6(3)
C18 C4 C5 124.8(3)
C3 C4 C5 114.6(3)
C4 C5 C6 111.2(3)
C4 C5 C19 107.4(2)
C6 C5 C19 108.9(2)
C4 C5 C10 106.3(2)
C6 C5 C10 108.0(2)
C19 C5 C10 115.0(3)
C1 C10 C9 113.6(2)
C1 C10 C5 110.6(2)
C9 C10 C5 115.9(2)
C1 C10 H10 105.2
C9 C10 H10 105.2
C5 C10 H10 105.2
C20 C9 C11 107.4(2)
C20 C9 C8 111.0(2)
C11 C9 C8 104.8(2)
C20 C9 C10 113.4(2)
C11 C9 C10 110.0(2)
C8 C9 C10 109.9(2)
O11 C11 C12 107.6(2)
O11 C11 C9 109.2(2)
C12 C11 C9 118.0(2)
O11 C11 H11 107.2
C12 C11 H11 107.2
C9 C11 H11 107.2
C11 C12 C13 107.4(2)
C11 C12 H12A 110.2
C13 C12 H12A 110.2
C11 C12 H12B 110.2
C13 C12 H12B 110.2
H12A C12 H12B 108.5
C16 C13 C12 111.9(2)
C16 C13 C14 113.6(2)
C12 C13 C14 110.5(2)
C16 C13 C7' 114.0(2)
C12 C13 C7' 116.0(2)
C14 C13 C7' 89.0(2)
C8' C7' C13 91.3(2)
C8' C7' H7'1 113.4
C13 C7' H7'1 113.4
C8' C7' H7'2 113.4
C13 C7' H7'2 113.4
H7'1 C7' H7'2 110.7
C9' C8' C7' 115.8(3)
C9' C8' C14 112.4(2)
C7' C8' C14 89.6(2)
C9' C8' H8' 112.4
C7' C8' H8' 112.4
C14 C8' H8' 112.4
O9' C9' O1'' 122.6(3)
O9' C9' C8' 125.2(3)
O1'' C9' C8' 112.1(3)
O1'' C1'' H1'1 109.5
O1'' C1'' H1'2 109.5
H1'1 C1'' H1'2 109.5
O1'' C1'' H1'3 109.5
H1'1 C1'' H1'3 109.5
H1'2 C1'' H1'3 109.5
C15 C14 C13 117.1(2)
C15 C14 C8' 113.3(2)
C13 C14 C8' 90.1(2)
C15 C14 H14 111.6
C13 C14 H14 111.6
C8' C14 H14 111.6
O15 C15 O11 119.4(3)
O15 C15 C14 122.5(3)
O11 C15 C14 118.1(3)
C9 C20 H20A 109.5
C9 C20 H20B 109.5
H20A C20 H20B 109.5
C9 C20 H20C 109.5
H20A C20 H20C 109.5
H20B C20 H20C 109.5
C2 C1 C10 112.0(2)
C2 C1 H1A 109.2
C10 C1 H1A 109.2
C2 C1 H1B 109.2
C10 C1 H1B 109.2
H1A C1 H1B 107.9
C1 C2 C3 111.4(2)
C1 C2 H2A 109.4
C3 C2 H2A 109.4
C1 C2 H2B 109.4
C3 C2 H2B 109.4
H2A C2 H2B 108.0
C4 C3 C2 109.7(2)
C4 C3 H3A 109.7
C2 C3 H3A 109.7
C4 C3 H3B 109.7
C2 C3 H3B 109.7
H3A C3 H3B 108.2
C7 C6 C5 112.2(2)
C7 C6 H6A 109.2
C5 C6 H6A 109.2
C7 C6 H6B 109.2
C5 C6 H6B 109.2
H6A C6 H6B 107.9
C6 C7 C8 112.3(2)
C6 C7 H7A 109.2
C8 C7 H7A 109.2
C6 C7 H7B 109.2
C8 C7 H7B 109.2
H7A C7 H7B 107.9
C7 C8 C17 107.9(2)
C7 C8 C9 112.6(2)
C17 C8 C9 114.9(2)
C7 C8 H8 107.0
C17 C8 H8 107.0
C9 C8 H8 107.0
C8 C17 H17A 109.5
C8 C17 H17B 109.5
H17A C17 H17B 109.5
C8 C17 H17C 109.5
H17A C17 H17C 109.5
H17B C17 H17C 109.5
C5 C19 H19A 109.5
C5 C19 H19B 109.5
H19A C19 H19B 109.5
C5 C19 H19C 109.5
H19A C19 H19C 109.5
H19B C19 H19C 109.5
C13 C16 H16A 109.5
C13 C16 H16B 109.5
H16A C16 H16B 109.5
C13 C16 H16C 109.5
H16A C16 H16C 109.5
H16B C16 H16C 109.5
O1C C1C H1C1 109.5
O1C C1C H1C2 109.5
H1C1 C1C H1C2 109.5
O1C C1C H1C3 109.5
H1C1 C1C H1C3 109.5
H1C2 C1C H1C3 109.5
O9B C9B O1C 123.7(3)
O9B C9B C8B 125.0(4)
O1C C9B C8B 111.3(3)
C9B C8B C7B 118.9(3)
C9B C8B C14A 117.2(3)
C7B C8B C14A 87.7(2)
C9B C8B H8B 110.4
C7B C8B H8B 110.4
C14A C8B H8B 110.4
C15A C14A C13A 121.1(2)
C15A C14A C8B 112.8(3)
C13A C14A C8B 88.3(2)
C15A C14A H14A 110.9
C13A C14A H14A 110.9
C8B C14A H14A 110.9
O15A C15A O11A 118.8(3)
O15A C15A C14A 122.7(3)
O11A C15A C14A 118.3(3)
O11A C11A C12A 108.9(2)
O11A C11A C9A 108.3(2)
C12A C11A C9A 117.5(2)
O11A C11A H11A 107.2
C12A C11A H11A 107.2
C9A C11A H11A 107.2
C20A C9A C8A 109.8(2)
C20A C9A C11A 107.2(2)
C8A C9A C11A 105.3(2)
C20A C9A C10A 113.4(2)
C8A C9A C10A 110.1(2)
C11A C9A C10A 110.6(2)
C1A C10A C9A 113.6(2)
C1A C10A C5A 110.9(2)
C9A C10A C5A 116.8(2)
C1A C10A H10A 104.7
C9A C10A H10A 104.7
C5A C10A H10A 104.7
C6A C5A C4A 111.6(2)
C6A C5A C19A 109.6(2)
C4A C5A C19A 106.2(2)
C6A C5A C10A 107.4(2)
C4A C5A C10A 107.3(2)
C19A C5A C10A 114.9(2)
C18A C4A C3A 119.4(3)
C18A C4A C5A 124.1(3)
C3A C4A C5A 116.4(3)
C4A C18A H18C 120.0
C4A C18A H18D 120.0
H18C C18A H18D 120.0
C16A C13A C12A 113.3(3)
C16A C13A C7B 115.3(2)
C12A C13A C7B 112.0(2)
C16A C13A C14A 118.7(3)
C12A C13A C14A 107.3(2)
C7B C13A C14A 87.7(2)
C13A C16A H16D 109.5
C13A C16A H16E 109.5
H16D C16A H16E 109.5
C13A C16A H16F 109.5
H16D C16A H16F 109.5
H16E C16A H16F 109.5
C8B C7B C13A 89.4(2)
C8B C7B H7B1 113.7
C13A C7B H7B1 113.7
C8B C7B H7B2 113.7
C13A C7B H7B2 113.7
H7B1 C7B H7B2 111.0
C11A C12A C13A 109.5(2)
C11A C12A H12C 109.8
C13A C12A H12C 109.8
C11A C12A H12D 109.8
C13A C12A H12D 109.8
H12C C12A H12D 108.2
C7A C8A C17A 108.1(2)
C7A C8A C9A 112.5(2)
C17A C8A C9A 115.4(2)
C7A C8A H8A 106.8
C17A C8A H8A 106.8
C9A C8A H8A 106.8
C8A C17A H17D 109.5
C8A C17A H17E 109.5
H17D C17A H17E 109.5
C8A C17A H17F 109.5
H17D C17A H17F 109.5
H17E C17A H17F 109.5
C6A C7A C8A 112.6(2)
C6A C7A H7A1 109.1
C8A C7A H7A1 109.1
C6A C7A H7A2 109.1
C8A C7A H7A2 109.1
H7A1 C7A H7A2 107.8
C5A C6A C7A 112.3(3)
C5A C6A H6A1 109.1
C7A C6A H6A1 109.1
C5A C6A H6A2 109.1
C7A C6A H6A2 109.1
H6A1 C6A H6A2 107.9
C2A C1A C10A 111.4(2)
C2A C1A H1A1 109.4
C10A C1A H1A1 109.4
C2A C1A H1A2 109.4
C10A C1A H1A2 109.4
H1A1 C1A H1A2 108.0
C1A C2A C3A 112.0(3)
C1A C2A H2A1 109.2
C3A C2A H2A1 109.2
C1A C2A H2A2 109.2
C3A C2A H2A2 109.2
H2A1 C2A H2A2 107.9
C4A C3A C2A 111.8(3)
C4A C3A H3A1 109.3
C2A C3A H3A1 109.3
C4A C3A H3A2 109.3
C2A C3A H3A2 109.3
H3A1 C3A H3A2 107.9
C5A C19A H19D 109.5
C5A C19A H19E 109.5
H19D C19A H19E 109.5
C5A C19A H19F 109.5
H19D C19A H19F 109.5
H19E C19A H19F 109.5
C9A C20A H20D 109.5
C9A C20A H20E 109.5
H20D C20A H20E 109.5
C9A C20A H20F 109.5
H20D C20A H20F 109.5
H20E C20A H20F 109.5

loop_
_geom_bond_atom_site_label_1
_geom_bond_atom_site_label_2
_geom_bond_distance
O1'' C9' 1.328(4)
O1'' C1'' 1.457(4)
O9' C9' 1.198(4)
O15 C15 1.206(4)
O11 C15 1.343(4)
O11 C11 1.479(3)
O1C C9B 1.341(5)
O1C C1C 1.448(4)
O11A C15A 1.352(3)
O11A C11A 1.468(3)
O9B C9B 1.208(5)
O15A C15A 1.195(4)
C18 C4 1.326(5)
C18 H18A 0.9500
C18 H18B 0.9500
C4 C3 1.514(5)
C4 C5 1.537(4)
C5 C6 1.539(4)
C5 C19 1.548(4)
C5 C10 1.576(4)
C10 C1 1.545(4)
C10 C9 1.569(4)
C10 H10 1.0000
C9 C20 1.541(4)
C9 C11 1.559(4)
C9 C8 1.565(4)
C11 C12 1.530(4)
C11 H11 1.0000
C12 C13 1.536(4)
C12 H12A 0.9900
C12 H12B 0.9900
C13 C16 1.525(4)
C13 C14 1.558(4)
C13 C7' 1.563(4)
C7' C8' 1.533(5)
C7' H7'1 0.9900
C7' H7'2 0.9900
C8' C9' 1.506(4)
C8' C14 1.571(4)
C8' H8' 1.0000
C1'' H1'1 0.9800
C1'' H1'2 0.9800
C1'' H1'3 0.9800
C14 C15 1.514(4)
C14 H14 1.0000
C20 H20A 0.9800
C20 H20B 0.9800
C20 H20C 0.9800
C1 C2 1.529(4)
C1 H1A 0.9900
C1 H1B 0.9900
C2 C3 1.537(5)
C2 H2A 0.9900
C2 H2B 0.9900
C3 H3A 0.9900
C3 H3B 0.9900
C6 C7 1.524(4)
C6 H6A 0.9900
C6 H6B 0.9900
C7 C8 1.536(4)
C7 H7A 0.9900
C7 H7B 0.9900
C8 C17 1.546(4)
C8 H8 1.0000
C17 H17A 0.9800
C17 H17B 0.9800
C17 H17C 0.9800
C19 H19A 0.9800
C19 H19B 0.9800
C19 H19C 0.9800
C16 H16A 0.9800
C16 H16B 0.9800
C16 H16C 0.9800
C1C H1C1 0.9800
C1C H1C2 0.9800
C1C H1C3 0.9800
C9B C8B 1.507(4)
C8B C7B 1.547(5)
C8B C14A 1.575(4)
C8B H8B 1.0000
C14A C15A 1.509(4)
C14A C13A 1.562(4)
C14A H14A 1.0000
C11A C12A 1.529(4)
C11A C9A 1.563(4)
C11A H11A 1.0000
C9A C20A 1.556(4)
C9A C8A 1.561(4)
C9A C10A 1.570(4)
C10A C1A 1.544(4)
C10A C5A 1.575(4)
C10A H10A 1.0000
C5A C6A 1.526(4)
C5A C4A 1.532(4)
C5A C19A 1.550(4)
C4A C18A 1.335(5)
C4A C3A 1.508(5)
C18A H18C 0.9500
C18A H18D 0.9500
C13A C16A 1.511(4)
C13A C12A 1.532(4)
C13A C7B 1.558(4)
C16A H16D 0.9800
C16A H16E 0.9800
C16A H16F 0.9800
C7B H7B1 0.9900
C7B H7B2 0.9900
C12A H12C 0.9900
C12A H12D 0.9900
C8A C7A 1.533(4)
C8A C17A 1.540(4)
C8A H8A 1.0000
C17A H17D 0.9800
C17A H17E 0.9800
C17A H17F 0.9800
C7A C6A 1.528(5)
C7A H7A1 0.9900
C7A H7A2 0.9900
C6A H6A1 0.9900
C6A H6A2 0.9900
C1A C2A 1.519(4)
C1A H1A1 0.9900
C1A H1A2 0.9900
C2A C3A 1.527(4)
C2A H2A1 0.9900
C2A H2A2 0.9900
C3A H3A1 0.9900
C3A H3A2 0.9900
C19A H19D 0.9800
C19A H19E 0.9800
C19A H19F 0.9800
C20A H20D 0.9800
C20A H20E 0.9800
C20A H20F 0.9800

loop_
_geom_torsion_atom_site_label_1
_geom_torsion_atom_site_label_2
_geom_torsion_atom_site_label_3
_geom_torsion_atom_site_label_4
_geom_torsion
C18 C4 C5 C6 -0.8(4)
C3 C4 C5 C6 176.6(2)
C18 C4 C5 C19 118.2(3)
C3 C4 C5 C19 -64.4(3)
C18 C4 C5 C10 -118.2(3)
C3 C4 C5 C10 59.2(3)
C4 C5 C10 C1 -56.7(3)
C6 C5 C10 C1 -176.2(2)
C19 C5 C10 C1 61.9(3)
C4 C5 C10 C9 172.1(2)
C6 C5 C10 C9 52.6(3)
C19 C5 C10 C9 -69.2(3)
C1 C10 C9 C20 -54.1(3)
C5 C10 C9 C20 75.7(3)
C1 C10 C9 C11 66.2(3)
C5 C10 C9 C11 -164.1(2)
C1 C10 C9 C8 -178.9(2)
C5 C10 C9 C8 -49.1(3)
C15 O11 C11 C12 44.8(3)
C15 O11 C11 C9 173.9(2)
C20 C9 C11 O11 41.2(3)
C8 C9 C11 O11 159.3(2)
C10 C9 C11 O11 -82.6(3)
C20 C9 C11 C12 164.4(2)
C8 C9 C11 C12 -77.5(3)
C10 C9 C11 C12 40.6(3)
O11 C11 C12 C13 -70.4(3)
C9 C11 C12 C13 165.5(2)
C11 C12 C13 C16 -82.7(3)
C11 C12 C13 C14 44.9(3)
C11 C12 C13 C7' 144.1(3)
C16 C13 C7' C8' 113.4(3)
C12 C13 C7' C8' -114.5(3)
C14 C13 C7' C8' -2.1(2)
C13 C7' C8' C9' -112.7(3)
C13 C7' C8' C14 2.1(2)
C1'' O1'' C9' O9' 0.9(5)
C1'' O1'' C9' C8' -176.6(3)
C7' C8' C9' O9' 20.3(5)
C14 C8' C9' O9' -80.7(4)
C7' C8' C9' O1'' -162.3(3)
C14 C8' C9' O1'' 96.7(3)
C16 C13 C14 C15 129.8(3)
C12 C13 C14 C15 3.1(3)
C7' C13 C14 C15 -114.4(3)
C16 C13 C14 C8' -113.8(2)
C12 C13 C14 C8' 119.6(2)
C7' C13 C14 C8' 2.0(2)
C9' C8' C14 C15 -124.4(3)
C7' C8' C14 C15 117.7(3)
C9' C8' C14 C13 115.8(3)
C7' C8' C14 C13 -2.1(2)
C11 O11 C15 O15 -175.1(3)
C11 O11 C15 C14 5.9(3)
C13 C14 C15 O15 149.6(3)
C8' C14 C15 O15 46.7(4)
C13 C14 C15 O11 -31.5(4)
C8' C14 C15 O11 -134.3(3)
C9 C10 C1 C2 -170.4(2)
C5 C10 C1 C2 57.3(3)
C10 C1 C2 C3 -54.9(3)
C18 C4 C3 C2 119.2(3)
C5 C4 C3 C2 -58.4(3)
C1 C2 C3 C4 53.6(3)
C4 C5 C6 C7 -172.4(2)
C19 C5 C6 C7 69.5(3)
C10 C5 C6 C7 -56.1(3)
C5 C6 C7 C8 59.7(3)
C6 C7 C8 C17 177.1(3)
C6 C7 C8 C9 -55.1(3)
C20 C9 C8 C7 -77.7(3)
C11 C9 C8 C7 166.7(2)
C10 C9 C8 C7 48.6(3)
C20 C9 C8 C17 46.4(3)
C11 C9 C8 C17 -69.2(3)
C10 C9 C8 C17 172.6(2)
C1C O1C C9B O9B 4.3(5)
C1C O1C C9B C8B -176.0(3)
O9B C9B C8B C7B 23.3(5)
O1C C9B C8B C7B -156.4(3)
O9B C9B C8B C14A -80.0(4)
O1C C9B C8B C14A 100.3(3)
C9B C8B C14A C15A -95.7(3)
C7B C8B C14A C15A 142.8(2)
C9B C8B C14A C13A 141.1(3)
C7B C8B C14A C13A 19.6(2)
C11A O11A C15A O15A 171.5(3)
C11A O11A C15A C14A -13.1(4)
C13A C14A C15A O15A 176.9(3)
C8B C14A C15A O15A 74.5(4)
C13A C14A C15A O11A 1.7(4)
C8B C14A C15A O11A -100.7(3)
C15A O11A C11A C12A 45.2(3)
C15A O11A C11A C9A 174.1(2)
O11A C11A C9A C20A 42.0(3)
C12A C11A C9A C20A 165.9(2)
O11A C11A C9A C8A 159.0(2)
C12A C11A C9A C8A -77.1(3)
O11A C11A C9A C10A -82.1(3)
C12A C11A C9A C10A 41.8(3)
C20A C9A C10A C1A -55.5(3)
C8A C9A C10A C1A -179.1(2)
C11A C9A C10A C1A 64.9(3)
C20A C9A C10A C5A 75.5(3)
C8A C9A C10A C5A -48.0(3)
C11A C9A C10A C5A -164.0(2)
C1A C10A C5A C6A -175.4(2)
C9A C10A C5A C6A 52.3(3)
C1A C10A C5A C4A -55.4(3)
C9A C10A C5A C4A 172.4(2)
C1A C10A C5A C19A 62.4(3)
C9A C10A C5A C19A -69.9(3)
C6A C5A C4A C18A -10.3(4)
C19A C5A C4A C18A 109.1(3)
C10A C5A C4A C18A -127.6(3)
C6A C5A C4A C3A 170.6(2)
C19A C5A C4A C3A -70.0(3)
C10A C5A C4A C3A 53.3(3)
C15A C14A C13A C16A 107.0(3)
C8B C14A C13A C16A -137.3(3)
C15A C14A C13A C12A -22.9(4)
C8B C14A C13A C12A 92.8(2)
C15A C14A C13A C7B -135.2(3)
C8B C14A C13A C7B -19.5(2)
C9B C8B C7B C13A -139.7(3)
C14A C8B C7B C13A -19.7(2)
C16A C13A C7B C8B 140.7(3)
C12A C13A C7B C8B -87.9(3)
C14A C13A C7B C8B 19.8(2)
O11A C11A C12A C13A -66.6(3)
C9A C11A C12A C13A 169.9(2)
C16A C13A C12A C11A -79.1(3)
C7B C13A C12A C11A 148.5(2)
C14A C13A C12A C11A 53.8(3)
C20A C9A C8A C7A -78.8(3)
C11A C9A C8A C7A 166.1(2)
C10A C9A C8A C7A 46.8(3)
C20A C9A C8A C17A 46.0(3)
C11A C9A C8A C17A -69.2(3)
C10A C9A C8A C17A 171.6(2)
C17A C8A C7A C6A 177.0(3)
C9A C8A C7A C6A -54.3(3)
C4A C5A C6A C7A -173.7(2)
C19A C5A C6A C7A 69.0(3)
C10A C5A C6A C7A -56.5(3)
C8A C7A C6A C5A 60.5(3)
C9A C10A C1A C2A -167.3(2)
C5A C10A C1A C2A 58.8(3)
C10A C1A C2A C3A -55.3(3)
C18A C4A C3A C2A 129.2(3)
C5A C4A C3A C2A -51.7(3)
C1A C2A C3A C4A 50.4(4)
